data_7237898
loop_
_publ_author_name
'Kukhta, Nadzeya A.'
'Higginbotham, Heather F.'
'Matulaitis, Tomas'
'Danos, Andrew'
'Bismillah, Aisha N.'
'Haase, Nils'
'Etherington, Marc K.'
'Yufit, Dmitry S.'
'McGonigal, Paul R.'
'Gra\<zulevi\<cius, Juozas Vidas'
'Monkman, Andrew P.'

_publ_section_title
;
 Revealing resonance effects and intramolecular dipole interactions in the
 positional isomers of benzonitrile-core thermally activated delayed
 fluorescence materials
;
_journal_issue 30
_journal_name_full 'Journal of Materials Chemistry C'
_journal_page_first 9184
_journal_paper_doi 10.1039/C9TC02742D
_journal_volume 7
_journal_year 2019
_chemical_formula_moiety 'C30 H34 N2'
_chemical_formula_sum 'C30 H34 N2'
_chemical_formula_weight 422.59
_space_group_crystal_system monoclinic
_space_group_IT_number 14
_space_group_name_Hall '-P 2ybc'
_space_group_name_H-M_alt 'P 1 21/c 1'
_atom_sites_solution_hydrogens geom
_atom_sites_solution_primary direct
_audit_creation_date 2019-02-27
_audit_creation_method
;
Olex2 1.2-beta
(compiled 2018.05.29 svn.r3508 for OlexSys, GUI svn.r5506)
;
_audit_update_record
;
2019-05-20 deposited with the CCDC.	2019-06-28 downloaded from the CCDC.
;
_cell_angle_alpha 90
_cell_angle_beta 100.466(8)
_cell_angle_gamma 90
_cell_formula_units_Z 4
_cell_length_a 15.4617(13)
_cell_length_b 13.9720(8)
_cell_length_c 11.5956(15)
_cell_measurement_reflns_used 1132
_cell_measurement_temperature 120.0
_cell_measurement_theta_max 19.5180
_cell_measurement_theta_min 2.3010
_cell_volume 2463.3(4)
_computing_cell_refinement
;
CrysAlisPro, Agilent Technologies,
Version 1.171.37.35h (release 09-02-2015 CrysAlis171 .NET)
(compiled Feb  9 2015,16:26:32)
;
_computing_data_collection
;
CrysAlisPro, Agilent Technologies,
Version 1.171.37.35h (release 09-02-2015 CrysAlis171 .NET)
(compiled Feb  9 2015,16:26:32)
;
_computing_data_reduction
;
CrysAlisPro, Agilent Technologies,
Version 1.171.37.35h (release 09-02-2015 CrysAlis171 .NET)
(compiled Feb  9 2015,16:26:32)
;
_computing_molecular_graphics 'Olex2 (Dolomanov et al., 2009)'
_computing_publication_material 'Olex2 (Dolomanov et al., 2009)'
_computing_structure_refinement 'ShelXL (Sheldrick, 2015)'
_computing_structure_solution 'XS (Sheldrick, 2008)'
_diffrn_ambient_temperature 120.0
_diffrn_detector 'CCD area detector'
_diffrn_detector_area_resol_mean 16.1511
_diffrn_detector_type Sapphire3
_diffrn_measured_fraction_theta_full 1.000
_diffrn_measured_fraction_theta_max 1.000
_diffrn_measurement_details
;
#__ type_ start__ end____ width___ exp.time_
  1 omega  -85.00    3.20   0.3000   15.0000
omega____ theta____ kappa____ phi______ frames
    -      -28.3337  124.0000  -50.0000 294

#__ type_ start__ end____ width___ exp.time_
  2 omega  -41.00    0.40   0.3000   15.0000
omega____ theta____ kappa____ phi______ frames
    -      -28.3337  -77.0000   90.0000 138

#__ type_ start__ end____ width___ exp.time_
  3 omega -104.00  -74.00   0.3000   15.0000
omega____ theta____ kappa____ phi______ frames
    -      -28.3337  178.0000   30.0000 100

#__ type_ start__ end____ width___ exp.time_
  4 omega   33.00   64.50   0.3000   15.0000
omega____ theta____ kappa____ phi______ frames
    -       28.9587 -100.0000 -120.0000 105

#__ type_ start__ end____ width___ exp.time_
  5 omega   -5.00   21.10   0.3000   15.0000
omega____ theta____ kappa____ phi______ frames
    -       28.9587 -100.0000 -120.0000 87

#__ type_ start__ end____ width___ exp.time_
  6 omega    6.00   96.00   0.3000   15.0000
omega____ theta____ kappa____ phi______ frames
    -       28.9587   38.0000  120.0000 300

#__ type_ start__ end____ width___ exp.time_
  7 omega  -42.00   52.20   0.3000   15.0000
omega____ theta____ kappa____ phi______ frames
    -       28.9587  -38.0000  150.0000 314

#__ type_ start__ end____ width___ exp.time_
  8 omega    3.00   96.00   0.3000   15.0000
omega____ theta____ kappa____ phi______ frames
    -       28.9587   38.0000  -30.0000 310
;
_diffrn_measurement_device '4-circle diffractometer'
_diffrn_measurement_device_type 'Xcalibur, Sapphire3'
_diffrn_measurement_method '\w scans'
_diffrn_orient_matrix_UB_11 0.0002573000
_diffrn_orient_matrix_UB_12 -0.0026459000
_diffrn_orient_matrix_UB_13 -0.0610501000
_diffrn_orient_matrix_UB_21 -0.0464520000
_diffrn_orient_matrix_UB_22 -0.0043689000
_diffrn_orient_matrix_UB_23 -0.0113232000
_diffrn_orient_matrix_UB_31 -0.0040392000
_diffrn_orient_matrix_UB_32 0.0505171000
_diffrn_orient_matrix_UB_33 -0.0040338000
_diffrn_radiation_monochromator graphite
_diffrn_radiation_probe x-ray
_diffrn_radiation_type MoK\a
_diffrn_radiation_wavelength 0.71073
_diffrn_reflns_av_R_equivalents 0.2040
_diffrn_reflns_av_unetI/netI 0.2143
_diffrn_reflns_Laue_measured_fraction_full 1.000
_diffrn_reflns_Laue_measured_fraction_max 1.000
_diffrn_reflns_limit_h_max 19
_diffrn_reflns_limit_h_min -19
_diffrn_reflns_limit_k_max 17
_diffrn_reflns_limit_k_min -17
_diffrn_reflns_limit_l_max 14
_diffrn_reflns_limit_l_min -14
_diffrn_reflns_number 22729
_diffrn_reflns_point_group_measured_fraction_full 1.000
_diffrn_reflns_point_group_measured_fraction_max 1.000
_diffrn_reflns_theta_full 25.242
_diffrn_reflns_theta_max 26.997
_diffrn_reflns_theta_min 2.305
_diffrn_source 'sealed tubeEnhance (Mo) X-ray Source'
_diffrn_source_target Mo
_diffrn_source_type 'Enhance (Mo) X-ray Source'
_exptl_absorpt_coefficient_mu 0.066
_exptl_absorpt_correction_T_max 0.999
_exptl_absorpt_correction_T_min 0.976
_exptl_absorpt_correction_type analytical
_exptl_absorpt_process_details
;
CrysAlisPro, Agilent Technologies,
Version 1.171.37.35h (release 09-02-2015 CrysAlis171 .NET)
(compiled Feb  9 2015,16:26:32)
Analytical numeric absorption correction using a multifaceted crystal
			model based on expressions derived by R.C. Clark & J.S. Reid.
(Clark, R. C. & Reid, J. S. (1995). Acta Cryst. A51, 887-897)
Empirical absorption correction using spherical harmonics,
 implemented in SCALE3 ABSPACK scaling algorithm.
;
_exptl_crystal_colour 'clear colourless'
_exptl_crystal_colour_lustre clear
_exptl_crystal_colour_primary colourless
_exptl_crystal_density_diffrn 1.139
_exptl_crystal_description plank
_exptl_crystal_F_000 912
_exptl_crystal_size_max 0.42
_exptl_crystal_size_mid 0.07
_exptl_crystal_size_min 0.02
_refine_diff_density_max 0.245
_refine_diff_density_min -0.229
_refine_diff_density_rms 0.059
_refine_ls_extinction_method none
_refine_ls_goodness_of_fit_ref 0.955
_refine_ls_hydrogen_treatment constr
_refine_ls_matrix_type full
_refine_ls_number_parameters 297
_refine_ls_number_reflns 5379
_refine_ls_number_restraints 0
_refine_ls_restrained_S_all 0.955
_refine_ls_R_factor_all 0.2091
_refine_ls_R_factor_gt 0.0793
_refine_ls_shift/su_max 0.000
_refine_ls_shift/su_mean 0.000
_refine_ls_structure_factor_coef Fsqd
_refine_ls_weighting_details 'w=1/[\s^2^(Fo^2^)+(0.0250P)^2^] where P=(Fo^2^+2Fc^2^)/3'
_refine_ls_weighting_scheme calc
_refine_ls_wR_factor_gt 0.1285
_refine_ls_wR_factor_ref 0.1791
_reflns_Friedel_coverage 0.000
_reflns_number_gt 2096
_reflns_number_total 5379
_reflns_threshold_expression 'I > 2\s(I)'
_cod_data_source_file c9tc02742d2.cif
_cod_data_source_block '_ortho_1_19srv075'
_cod_database_code 7237898
_shelx_shelxl_version_number 2017/1
_chemical_oxdiff_formula 'C30 H34 N2'
_shelx_space_group_comment
;
The symmetry employed for this shelxl refinement is uniquely defined
by the following loop, which should always be used as a source of
symmetry information in preference to the above space-group names.
They are only intended as comments.
;
_shelx_estimated_absorpt_t_max 0.999
_shelx_estimated_absorpt_t_min 0.973
_reflns_odcompleteness_completeness 99.96
_reflns_odcompleteness_iscentric 1
_reflns_odcompleteness_theta 31.44
_olex2_refinement_description
;
1. Fixed Uiso
 At 1.2 times of:
  All C(H) groups
 At 1.5 times of:
  All C(H,H,H) groups
2.a Aromatic/amide H refined with riding coordinates:
 C2(H2), C3(H3), C5(H5), C9(H9), C11(H11), C12(H12), C26(H26), C27(H27),
 C28(H28), C29(H29)
2.b Idealised Me refined as rotating group:
 C14(H14A,H14B,H14C), C15(H15A,H15B,H15C), C17(H17A,H17B,H17C), C18(H18A,H18B,
 H18C), C19(H19A,H19B,H19C), C21(H21A,H21B,H21C), C22(H22A,H22B,H22C), C23(H23A,
 H23B,H23C)
;
_olex2_submission_special_instructions 'No special instructions were received'

loop_
_space_group_symop_operation_xyz
'x, y, z'
'-x, y+1/2, -z+1/2'
'-x, -y, -z'
'x, -y-1/2, z-1/2'

loop_
_atom_site_label
_atom_site_type_symbol
_atom_site_fract_x
_atom_site_fract_y
_atom_site_fract_z
_atom_site_U_iso_or_equiv
_atom_site_adp_type
_atom_site_occupancy
_atom_site_site_symmetry_order
_atom_site_calc_flag
_atom_site_refinement_flags_posn
N1 N 0.33395(18) 0.33192(18) 0.7452(3) 0.0264(8) Uani 1 1 d .
N2 N 0.5331(2) 0.3765(2) 0.9455(4) 0.0489(10) Uani 1 1 d .
C1 C 0.3263(2) 0.4054(2) 0.6586(4) 0.0253(9) Uani 1 1 d .
C2 C 0.3779(2) 0.4039(2) 0.5727(4) 0.0285(10) Uani 1 1 d .
H2 H 0.422024 0.356244 0.574797 0.034 Uiso 1 1 calc R
C3 C 0.3657(2) 0.4715(2) 0.4838(3) 0.0276(9) Uani 1 1 d .
H3 H 0.401968 0.469714 0.425994 0.033 Uiso 1 1 calc R
C4 C 0.3008(2) 0.5425(2) 0.4774(4) 0.0269(9) Uani 1 1 d .
C5 C 0.2541(2) 0.5448(2) 0.5678(4) 0.0267(9) Uani 1 1 d .
H5 H 0.210990 0.593407 0.566288 0.032 Uiso 1 1 calc R
C6 C 0.2660(2) 0.4803(2) 0.6619(3) 0.0235(9) Uani 1 1 d .
C7 C 0.2238(2) 0.4920(2) 0.7687(4) 0.0280(9) Uani 1 1 d .
C8 C 0.2052(2) 0.3929(2) 0.8158(4) 0.0268(9) Uani 1 1 d .
C9 C 0.1372(2) 0.3758(2) 0.8762(4) 0.0291(9) Uani 1 1 d .
H9 H 0.097911 0.426778 0.883521 0.035 Uiso 1 1 calc R
C10 C 0.1231(2) 0.2881(2) 0.9268(3) 0.0279(9) Uani 1 1 d .
C11 C 0.1827(2) 0.2168(2) 0.9172(3) 0.0288(9) Uani 1 1 d .
H11 H 0.176632 0.156508 0.952751 0.035 Uiso 1 1 calc R
C12 C 0.2513(2) 0.2305(2) 0.8569(4) 0.0287(10) Uani 1 1 d .
H12 H 0.290470 0.179159 0.850501 0.034 Uiso 1 1 calc R
C13 C 0.2638(2) 0.3186(2) 0.8056(3) 0.0252(9) Uani 1 1 d .
C14 C 0.2924(2) 0.5416(2) 0.8648(4) 0.0357(10) Uani 1 1 d .
H14A H 0.345414 0.501824 0.882485 0.054 Uiso 1 1 calc GR
H14B H 0.267392 0.549823 0.935946 0.054 Uiso 1 1 calc GR
H14C H 0.307748 0.604299 0.836458 0.054 Uiso 1 1 calc GR
C15 C 0.1417(2) 0.5545(2) 0.7444(4) 0.0355(11) Uani 1 1 d .
H15A H 0.156688 0.617070 0.715162 0.053 Uiso 1 1 calc GR
H15B H 0.118576 0.563201 0.817001 0.053 Uiso 1 1 calc GR
H15C H 0.096997 0.523590 0.685407 0.053 Uiso 1 1 calc GR
C16 C 0.2816(2) 0.6092(2) 0.3710(4) 0.0318(10) Uani 1 1 d .
C17 C 0.3662(2) 0.6509(3) 0.3426(4) 0.0441(12) Uani 1 1 d .
H17A H 0.394974 0.690261 0.408490 0.066 Uiso 1 1 calc GR
H17B H 0.352446 0.690541 0.271945 0.066 Uiso 1 1 calc GR
H17C H 0.405551 0.598766 0.329193 0.066 Uiso 1 1 calc GR
C18 C 0.2347(3) 0.5513(3) 0.2657(4) 0.0449(12) Uani 1 1 d .
H18A H 0.271889 0.497267 0.251646 0.067 Uiso 1 1 calc GR
H18B H 0.223701 0.592369 0.196115 0.067 Uiso 1 1 calc GR
H18C H 0.178703 0.527187 0.282155 0.067 Uiso 1 1 calc GR
C19 C 0.2211(3) 0.6925(3) 0.3921(4) 0.0504(13) Uani 1 1 d .
H19A H 0.164331 0.667009 0.403899 0.076 Uiso 1 1 calc GR
H19B H 0.212084 0.735128 0.323872 0.076 Uiso 1 1 calc GR
H19C H 0.248517 0.728259 0.461912 0.076 Uiso 1 1 calc GR
C20 C 0.0465(2) 0.2765(3) 0.9934(4) 0.0351(10) Uani 1 1 d .
C21 C 0.0399(3) 0.1738(3) 1.0368(4) 0.0543(14) Uani 1 1 d .
H21A H 0.028197 0.130288 0.969417 0.081 Uiso 1 1 calc GR
H21B H -0.008161 0.169425 1.081237 0.081 Uiso 1 1 calc GR
H21C H 0.095348 0.155798 1.087416 0.081 Uiso 1 1 calc GR
C22 C 0.0609(3) 0.3427(3) 1.1007(4) 0.0501(13) Uani 1 1 d .
H22A H 0.116799 0.326750 1.151569 0.075 Uiso 1 1 calc GR
H22B H 0.012651 0.334298 1.144112 0.075 Uiso 1 1 calc GR
H22C H 0.062362 0.409379 1.074826 0.075 Uiso 1 1 calc GR
C23 C -0.0400(2) 0.3031(3) 0.9129(4) 0.0509(13) Uani 1 1 d .
H23A H -0.038223 0.370510 0.889972 0.076 Uiso 1 1 calc GR
H23B H -0.089056 0.293144 0.954564 0.076 Uiso 1 1 calc GR
H23C H -0.048205 0.262749 0.842653 0.076 Uiso 1 1 calc GR
C24 C 0.3875(2) 0.2503(2) 0.7311(4) 0.0272(9) Uani 1 1 d .
C25 C 0.4692(2) 0.2411(2) 0.8034(4) 0.0276(9) Uani 1 1 d .
C26 C 0.5197(2) 0.1583(2) 0.7972(4) 0.0292(10) Uani 1 1 d .
H26 H 0.575023 0.151139 0.847777 0.035 Uiso 1 1 calc R
C27 C 0.4888(2) 0.0878(3) 0.7177(4) 0.0357(10) Uani 1 1 d .
H27 H 0.522671 0.031699 0.713088 0.043 Uiso 1 1 calc R
C28 C 0.4084(2) 0.0986(2) 0.6445(4) 0.0336(10) Uani 1 1 d .
H28 H 0.387913 0.049888 0.589137 0.040 Uiso 1 1 calc R
C29 C 0.3572(2) 0.1790(2) 0.6502(4) 0.0300(10) Uani 1 1 d .
H29 H 0.301917 0.185350 0.599482 0.036 Uiso 1 1 calc R
C30 C 0.5029(2) 0.3166(3) 0.8840(4) 0.0333(10) Uani 1 1 d .

loop_
_atom_site_aniso_label
_atom_site_aniso_U_11
_atom_site_aniso_U_22
_atom_site_aniso_U_33
_atom_site_aniso_U_23
_atom_site_aniso_U_13
_atom_site_aniso_U_12
N1 0.0294(18) 0.0212(15) 0.028(2) 0.0013(14) 0.0034(15) 0.0057(13)
N2 0.053(2) 0.046(2) 0.046(3) -0.006(2) 0.006(2) -0.0078(18)
C1 0.024(2) 0.0223(18) 0.027(3) 0.0014(17) -0.0039(17) -0.0013(15)
C2 0.031(2) 0.0223(18) 0.033(3) -0.0021(18) 0.0086(19) 0.0040(16)
C3 0.030(2) 0.0255(19) 0.027(3) -0.0015(18) 0.0061(18) -0.0025(16)
C4 0.030(2) 0.0188(17) 0.031(3) 0.0040(17) 0.0046(19) 0.0002(15)
C5 0.029(2) 0.0237(19) 0.028(3) -0.0004(17) 0.0069(18) 0.0010(15)
C6 0.026(2) 0.0218(18) 0.024(2) -0.0012(17) 0.0080(17) 0.0006(15)
C7 0.028(2) 0.0232(18) 0.034(3) -0.0006(17) 0.0082(19) 0.0019(15)
C8 0.028(2) 0.0222(18) 0.030(3) -0.0014(17) 0.0031(18) 0.0007(15)
C9 0.028(2) 0.036(2) 0.023(3) -0.0041(18) 0.0062(18) 0.0039(17)
C10 0.028(2) 0.032(2) 0.021(2) 0.0030(18) -0.0024(18) 0.0002(16)
C11 0.035(2) 0.0282(19) 0.021(2) 0.0043(18) 0.0005(19) -0.0004(17)
C12 0.031(2) 0.0228(18) 0.032(3) -0.0030(18) 0.0047(19) 0.0041(16)
C13 0.024(2) 0.0279(19) 0.023(2) 0.0037(17) 0.0037(17) -0.0001(15)
C14 0.041(2) 0.030(2) 0.035(3) -0.004(2) 0.006(2) -0.0017(18)
C15 0.036(2) 0.0286(19) 0.043(3) 0.001(2) 0.010(2) 0.0049(17)
C16 0.037(2) 0.029(2) 0.029(3) 0.0072(19) 0.006(2) 0.0034(17)
C17 0.047(3) 0.045(2) 0.043(3) 0.018(2) 0.017(2) 0.005(2)
C18 0.059(3) 0.038(2) 0.032(3) 0.007(2) -0.005(2) 0.007(2)
C19 0.057(3) 0.038(2) 0.058(4) 0.019(2) 0.017(3) 0.015(2)
C20 0.032(2) 0.043(2) 0.032(3) 0.013(2) 0.010(2) 0.0082(18)
C21 0.039(3) 0.066(3) 0.062(4) 0.032(3) 0.019(3) 0.002(2)
C22 0.055(3) 0.066(3) 0.034(3) 0.001(2) 0.020(2) 0.005(2)
C23 0.027(2) 0.060(3) 0.066(4) 0.021(3) 0.008(2) 0.003(2)
C24 0.028(2) 0.0231(18) 0.032(3) 0.0050(18) 0.0097(19) 0.0017(16)
C25 0.030(2) 0.0258(19) 0.027(3) 0.0051(17) 0.0062(19) 0.0019(16)
C26 0.028(2) 0.029(2) 0.029(3) 0.0097(18) 0.0039(19) 0.0022(16)
C27 0.040(3) 0.034(2) 0.034(3) 0.004(2) 0.012(2) 0.0080(18)
C28 0.044(3) 0.028(2) 0.030(3) -0.0039(18) 0.011(2) 0.0005(18)
C29 0.033(2) 0.030(2) 0.027(3) 0.0034(18) 0.0045(19) 0.0014(17)
C30 0.032(2) 0.033(2) 0.035(3) 0.003(2) 0.007(2) 0.0025(18)

loop_
_atom_type_symbol
_atom_type_description
_atom_type_scat_dispersion_real
_atom_type_scat_dispersion_imag
_atom_type_scat_source
C C 0.0033 0.0016 'International Tables Vol C Tables 4.2.6.8 and 6.1.1.4'
H H 0.0000 0.0000 'International Tables Vol C Tables 4.2.6.8 and 6.1.1.4'
N N 0.0061 0.0033 'International Tables Vol C Tables 4.2.6.8 and 6.1.1.4'

loop_
_exptl_crystal_face_index_h
_exptl_crystal_face_index_k
_exptl_crystal_face_index_l
_exptl_crystal_face_perp_dist
_exptl_oxdiff_crystal_face_indexfrac_h
_exptl_oxdiff_crystal_face_indexfrac_k
_exptl_oxdiff_crystal_face_indexfrac_l
_exptl_oxdiff_crystal_face_x
_exptl_oxdiff_crystal_face_y
_exptl_oxdiff_crystal_face_z
0 0 -1 0.2043 -0.0000 0.0000 -1.0000 0.0611 0.0113 0.0040
0 0 1 0.2043 0.0000 -0.0000 1.0000 -0.0611 -0.0113 -0.0040
0 1 0 0.0346 -0.0000 1.0000 -0.0000 -0.0026 -0.0044 0.0505
0 -1 0 0.0346 0.0000 -1.0000 0.0000 0.0026 0.0044 -0.0505
-1 0 0 0.0084 -1.0000 0.0000 -0.0000 -0.0003 0.0465 0.0040
1 0 0 0.0084 1.0000 -0.0000 0.0000 0.0003 -0.0465 -0.0040

loop_
_geom_angle_atom_site_label_1
_geom_angle_atom_site_label_2
_geom_angle_atom_site_label_3
_geom_angle
C1 N1 C24 117.9(3)
C13 N1 C1 118.3(3)
C13 N1 C24 117.7(3)
C2 C1 N1 120.7(3)
C2 C1 C6 120.2(3)
C6 C1 N1 119.1(3)
C1 C2 H2 119.8
C1 C2 C3 120.4(3)
C3 C2 H2 119.8
C2 C3 H3 119.3
C2 C3 C4 121.4(4)
C4 C3 H3 119.3
C3 C4 C16 120.4(3)
C5 C4 C3 116.4(3)
C5 C4 C16 123.2(3)
C4 C5 H5 117.8
C4 C5 C6 124.4(3)
C6 C5 H5 117.8
C1 C6 C7 119.4(3)
C5 C6 C1 116.8(3)
C5 C6 C7 123.7(3)
C6 C7 C8 109.4(3)
C6 C7 C14 107.2(3)
C6 C7 C15 112.3(3)
C8 C7 C14 107.1(3)
C15 C7 C8 112.3(3)
C15 C7 C14 108.3(3)
C9 C8 C7 123.0(3)
C9 C8 C13 118.5(3)
C13 C8 C7 118.3(3)
C8 C9 H9 118.1
C8 C9 C10 123.8(3)
C10 C9 H9 118.1
C9 C10 C20 119.9(3)
C11 C10 C9 116.4(3)
C11 C10 C20 123.7(3)
C10 C11 H11 119.1
C10 C11 C12 121.8(3)
C12 C11 H11 119.1
C11 C12 H12 119.5
C11 C12 C13 121.0(3)
C13 C12 H12 119.5
C8 C13 N1 121.0(3)
C12 C13 N1 120.5(3)
C12 C13 C8 118.5(3)
C7 C14 H14A 109.5
C7 C14 H14B 109.5
C7 C14 H14C 109.5
H14A C14 H14B 109.5
H14A C14 H14C 109.5
H14B C14 H14C 109.5
C7 C15 H15A 109.5
C7 C15 H15B 109.5
C7 C15 H15C 109.5
H15A C15 H15B 109.5
H15A C15 H15C 109.5
H15B C15 H15C 109.5
C4 C16 C18 108.3(3)
C4 C16 C19 111.5(3)
C17 C16 C4 111.0(3)
C17 C16 C18 109.3(4)
C17 C16 C19 108.4(3)
C18 C16 C19 108.2(3)
C16 C17 H17A 109.5
C16 C17 H17B 109.5
C16 C17 H17C 109.5
H17A C17 H17B 109.5
H17A C17 H17C 109.5
H17B C17 H17C 109.5
C16 C18 H18A 109.5
C16 C18 H18B 109.5
C16 C18 H18C 109.5
H18A C18 H18B 109.5
H18A C18 H18C 109.5
H18B C18 H18C 109.5
C16 C19 H19A 109.5
C16 C19 H19B 109.5
C16 C19 H19C 109.5
H19A C19 H19B 109.5
H19A C19 H19C 109.5
H19B C19 H19C 109.5
C21 C20 C10 111.6(3)
C21 C20 C22 107.9(4)
C21 C20 C23 108.9(3)
C22 C20 C10 109.5(3)
C23 C20 C10 109.6(3)
C23 C20 C22 109.3(3)
C20 C21 H21A 109.5
C20 C21 H21B 109.5
C20 C21 H21C 109.5
H21A C21 H21B 109.5
H21A C21 H21C 109.5
H21B C21 H21C 109.5
C20 C22 H22A 109.5
C20 C22 H22B 109.5
C20 C22 H22C 109.5
H22A C22 H22B 109.5
H22A C22 H22C 109.5
H22B C22 H22C 109.5
C20 C23 H23A 109.5
C20 C23 H23B 109.5
C20 C23 H23C 109.5
H23A C23 H23B 109.5
H23A C23 H23C 109.5
H23B C23 H23C 109.5
C25 C24 N1 119.0(3)
C25 C24 C29 119.9(3)
C29 C24 N1 121.0(3)
C24 C25 C26 119.9(3)
C24 C25 C30 120.4(3)
C26 C25 C30 119.7(3)
C25 C26 H26 120.2
C27 C26 C25 119.7(4)
C27 C26 H26 120.2
C26 C27 H27 120.0
C26 C27 C28 119.9(3)
C28 C27 H27 120.0
C27 C28 H28 119.4
C27 C28 C29 121.3(4)
C29 C28 H28 119.4
C24 C29 H29 120.4
C28 C29 C24 119.3(4)
C28 C29 H29 120.4
N2 C30 C25 176.8(4)

loop_
_geom_bond_atom_site_label_1
_geom_bond_atom_site_label_2
_geom_bond_distance
N1 C1 1.426(4)
N1 C13 1.407(4)
N1 C24 1.436(4)
N2 C30 1.143(5)
C1 C2 1.385(5)
C1 C6 1.407(4)
C2 H2 0.9500
C2 C3 1.385(5)
C3 H3 0.9500
C3 C4 1.404(4)
C4 C5 1.376(5)
C4 C16 1.531(5)
C5 H5 0.9500
C5 C6 1.401(5)
C6 C7 1.510(5)
C7 C8 1.535(4)
C7 C14 1.555(5)
C7 C15 1.525(4)
C8 C9 1.386(5)
C8 C13 1.398(4)
C9 H9 0.9500
C9 C10 1.392(5)
C10 C11 1.376(4)
C10 C20 1.535(5)
C11 H11 0.9500
C11 C12 1.385(5)
C12 H12 0.9500
C12 C13 1.396(4)
C14 H14A 0.9800
C14 H14B 0.9800
C14 H14C 0.9800
C15 H15A 0.9800
C15 H15B 0.9800
C15 H15C 0.9800
C16 C17 1.521(5)
C16 C18 1.532(5)
C16 C19 1.539(5)
C17 H17A 0.9800
C17 H17B 0.9800
C17 H17C 0.9800
C18 H18A 0.9800
C18 H18B 0.9800
C18 H18C 0.9800
C19 H19A 0.9800
C19 H19B 0.9800
C19 H19C 0.9800
C20 C21 1.531(5)
C20 C22 1.533(6)
C20 C23 1.532(5)
C21 H21A 0.9800
C21 H21B 0.9800
C21 H21C 0.9800
C22 H22A 0.9800
C22 H22B 0.9800
C22 H22C 0.9800
C23 H23A 0.9800
C23 H23B 0.9800
C23 H23C 0.9800
C24 C25 1.389(5)
C24 C29 1.390(5)
C25 C26 1.404(4)
C25 C30 1.443(5)
C26 H26 0.9500
C26 C27 1.375(5)
C27 H27 0.9500
C27 C28 1.379(5)
C28 H28 0.9500
C28 C29 1.382(4)
C29 H29 0.9500

loop_
_geom_torsion_atom_site_label_1
_geom_torsion_atom_site_label_2
_geom_torsion_atom_site_label_3
_geom_torsion_atom_site_label_4
_geom_torsion
C1 C6 C7 C8 -37.2(4)
C1 C6 C7 C14 78.6(4)
C1 C6 C7 C15 -162.6(3)
C2 C1 N1 C13 -160.0(3)
C2 C1 N1 C24 -8.3(5)
C2 C1 C6 C5 7.2(5)
C2 C1 C6 C7 -167.8(3)
C3 C4 C16 C17 -48.5(5)
C3 C4 C16 C18 71.5(4)
C3 C4 C16 C19 -169.5(3)
C5 C4 C16 C17 134.7(4)
C5 C4 C16 C18 -105.3(4)
C5 C4 C16 C19 13.7(5)
C5 C6 C1 N1 -173.3(3)
C5 C6 C7 C8 148.2(3)
C5 C6 C7 C14 -96.0(4)
C5 C6 C7 C15 22.8(5)
C6 C1 N1 C13 20.4(5)
C6 C1 N1 C24 172.2(3)
C6 C7 C8 C9 -151.5(4)
C6 C7 C8 C13 33.8(5)
C7 C6 C1 N1 11.8(5)
C7 C8 C13 N1 -5.2(5)
C7 C8 C13 C12 174.8(3)
C8 C13 N1 C1 -23.8(5)
C8 C13 N1 C24 -175.6(3)
C9 C8 C7 C14 92.6(4)
C9 C8 C7 C15 -26.1(5)
C9 C8 C13 N1 179.9(4)
C9 C8 C13 C12 -0.1(6)
C9 C10 C20 C21 177.2(4)
C9 C10 C20 C22 -63.4(5)
C9 C10 C20 C23 56.5(5)
C11 C10 C20 C21 -5.6(6)
C11 C10 C20 C22 113.9(4)
C11 C10 C20 C23 -126.3(4)
C12 C13 N1 C1 156.3(3)
C12 C13 N1 C24 4.5(5)
C13 C8 C7 C14 -82.1(4)
C13 C8 C7 C15 159.2(4)
C25 C24 N1 C1 106.1(4)
C25 C24 N1 C13 -102.0(4)
C29 C24 N1 C1 -76.7(4)
C29 C24 N1 C13 75.2(5)
